data_4331556
loop_
_publ_author_name
'Childress, Montana V.'
'Millar, David'
'Alam, Todd M.'
'Kreisel, Kevin A.'
'Yap, Glenn P. A.'
'Zakharov, Lev N.'
'Golen, James A.'
'Rheingold, Arnold L.'
'Doerrer, Linda H.'

_publ_section_title
;
 Thallophilic Interactions in Aryloxide Compounds:&#x00A0; the
 {Tl2(\m2-OAr)4} Structural Motif in (TlOAr)4and Tl2Cu(OAr)4Compounds
;
_journal_issue 10
_journal_name_full 'Inorganic Chemistry'
_journal_page_first 3864
_journal_page_last 3877
_journal_paper_doi 10.1021/ic050955o
_journal_volume 45
_journal_year 2006
_chemical_formula_sum 'C20 H14 Cu0.5 F12 O3 Tl'
_chemical_formula_weight 766.45
_chemical_name_systematic
; 
 ? 
;
_space_group_IT_number 60
_symmetry_cell_setting orthorhombic
_symmetry_space_group_name_Hall '-P 2n 2ab'
_symmetry_space_group_name_H-M 'P b c n'
_atom_sites_solution_hydrogens geom
_atom_sites_solution_primary direct
_atom_sites_solution_secondary difmap
_audit_creation_method SHELXL-97
_cell_angle_alpha 90.00
_cell_angle_beta 90.00
_cell_angle_gamma 90.00
_cell_formula_units_Z 8
_cell_length_a 15.627(3)
_cell_length_b 18.813(3)
_cell_length_c 15.799(3)
_cell_measurement_reflns_used 8878
_cell_measurement_temperature 218(2)
_cell_measurement_theta_max 27.99
_cell_measurement_theta_min 2.52
_cell_volume 4644.8(15)
_computing_cell_refinement 'Bruker SMART'
_computing_data_collection 'Bruker SMART'
_computing_data_reduction 'Bruker SAINT'
_computing_molecular_graphics 'Bruker SHELXTL'
_computing_publication_material 'Bruker SHELXTL'
_computing_structure_refinement 'SHELXL-97 (Sheldrick, 1997)'
_computing_structure_solution 'SHELXS-97 (Sheldrick, 1990)'
_diffrn_ambient_temperature 218(2)
_diffrn_measured_fraction_theta_full 0.965
_diffrn_measured_fraction_theta_max 0.965
_diffrn_measurement_device_type 'CCD area detector'
_diffrn_measurement_method 'phi and omega scans'
_diffrn_radiation_monochromator graphite
_diffrn_radiation_source 'fine-focus sealed tube'
_diffrn_radiation_type MoK\a
_diffrn_radiation_wavelength 0.71073
_diffrn_reflns_av_R_equivalents 0.0733
_diffrn_reflns_av_sigmaI/netI 0.0597
_diffrn_reflns_limit_h_max 20
_diffrn_reflns_limit_h_min -19
_diffrn_reflns_limit_k_max 24
_diffrn_reflns_limit_k_min -24
_diffrn_reflns_limit_l_max 20
_diffrn_reflns_limit_l_min -18
_diffrn_reflns_number 31391
_diffrn_reflns_theta_full 28.37
_diffrn_reflns_theta_max 28.37
_diffrn_reflns_theta_min 1.69
_exptl_absorpt_coefficient_mu 7.517
_exptl_absorpt_correction_T_max 0.5202
_exptl_absorpt_correction_T_min 0.2114
_exptl_absorpt_correction_type multi-scan
_exptl_absorpt_process_details sadabs
_exptl_crystal_colour green
_exptl_crystal_density_diffrn 2.192
_exptl_crystal_density_method 'not measured'
_exptl_crystal_description blocks
_exptl_crystal_F_000 2892
_exptl_crystal_size_max 0.30
_exptl_crystal_size_mid 0.20
_exptl_crystal_size_min 0.10
_refine_diff_density_max 1.951
_refine_diff_density_min -1.416
_refine_diff_density_rms 0.165
_refine_ls_extinction_method none
_refine_ls_goodness_of_fit_ref 1.031
_refine_ls_hydrogen_treatment mixed
_refine_ls_matrix_type full
_refine_ls_number_parameters 314
_refine_ls_number_reflns 5618
_refine_ls_number_restraints 0
_refine_ls_restrained_S_all 1.031
_refine_ls_R_factor_all 0.0978
_refine_ls_R_factor_gt 0.0568
_refine_ls_shift/su_max 0.022
_refine_ls_shift/su_mean 0.002
_refine_ls_structure_factor_coef Fsqd
_refine_ls_weighting_details 'calc w=1/[\s^2^(Fo^2^)+(0.0589P)^2^+19.3896P] where P=(Fo^2^+2Fc^2^)/3'
_refine_ls_weighting_scheme calc
_refine_ls_wR_factor_gt 0.1247
_refine_ls_wR_factor_ref 0.1436
_reflns_number_gt 3576
_reflns_number_total 5618
_reflns_threshold_expression >2sigma(I)
_cod_data_source_file ic050955osup1.cif
_cod_data_source_block Compound5b-doeb35-Tl2CuOArp4-2THF
_cod_depositor_comments
;
The following automatic conversions were performed:

'_symmetry_cell_setting' value 'Orthorhombic' changed to
'orthorhombic' according to
/home/saulius/struct/CIF-dictionaries/cif_core.dic dictionary named
'cif_core.dic' version 2.4.2 from 2011-04-26.

Automatic conversion script
Id: cif_fix_values 1891 2012-01-12 08:04:46Z andrius 
;
_cod_original_cell_volume 4644.7(13)
_cod_original_sg_symbol_H-M Pbcn
_cod_original_formula_sum 'C20 H14 Cu0.50 F12 O3 Tl'
_cod_database_code 4331556

loop_
_symmetry_equiv_pos_as_xyz
'x, y, z'
'-x+1/2, -y+1/2, z+1/2'
'-x, y, -z+1/2'
'x+1/2, -y+1/2, -z'
'-x, -y, -z'
'x-1/2, y-1/2, -z-1/2'
'x, -y, z-1/2'
'-x-1/2, y-1/2, z'

loop_
_atom_site_label
_atom_site_type_symbol
_atom_site_fract_x
_atom_site_fract_y
_atom_site_fract_z
_atom_site_U_iso_or_equiv
_atom_site_adp_type
_atom_site_occupancy
_atom_site_symmetry_multiplicity
_atom_site_calc_flag
_atom_site_refinement_flags
_atom_site_disorder_assembly
_atom_site_disorder_group
Tl1 Tl 0.78330(2) 0.352376(17) 0.17690(2) 0.04760(13) Uani 1 1 d . . .
Cu1 Cu 1.0000 0.35525(6) 0.2500 0.0366(3) Uani 1 2 d S . .
O1 O 0.9092(4) 0.4210(3) 0.2338(4) 0.0512(15) Uani 1 1 d . . .
O2 O 0.9206(4) 0.2876(3) 0.2049(4) 0.0487(14) Uani 1 1 d . . .
C1 C 0.9026(5) 0.4871(4) 0.2614(5) 0.0393(18) Uani 1 1 d . . .
C2 C 0.8945(5) 0.5426(4) 0.2037(5) 0.0431(19) Uani 1 1 d . . .
H2A H 0.8952 0.5323 0.1455 0.052 Uiso 1 1 calc R . .
C3 C 0.8856(5) 0.6118(4) 0.2289(5) 0.0398(18) Uani 1 1 d . A .
C4 C 0.8838(6) 0.6284(4) 0.3158(5) 0.046(2) Uani 1 1 d . . .
H4A H 0.8773 0.6755 0.3344 0.055 Uiso 1 1 calc R . .
C5 C 0.8919(5) 0.5736(4) 0.3721(5) 0.0453(19) Uani 1 1 d . . .
C6 C 0.9009(5) 0.5047(4) 0.3473(5) 0.0425(18) Uani 1 1 d . . .
H6A H 0.9061 0.4687 0.3883 0.051 Uiso 1 1 calc R . .
C7 C 0.8777(7) 0.6703(5) 0.1658(6) 0.058(2) Uani 1 1 d . . .
F1 F 0.8060(11) 0.7068(13) 0.1788(16) 0.075(6) Uiso 0.41(3) 1 d P A 1
F2 F 0.9206(12) 0.6609(8) 0.0962(8) 0.047(5) Uiso 0.41(3) 1 d P A 1
F1A F 0.7958(6) 0.6861(7) 0.1490(9) 0.057(4) Uiso 0.59(3) 1 d P A 2
F2A F 0.8876(13) 0.6457(8) 0.0874(8) 0.080(4) Uiso 0.59(3) 1 d P A 2
F3 F 0.9239(5) 0.7261(4) 0.1861(5) 0.109(3) Uani 1 1 d . A .
C8 C 0.8917(7) 0.5900(5) 0.4650(6) 0.062(3) Uani 1 1 d . . .
F4 F 0.9644(5) 0.5754(5) 0.5017(4) 0.109(3) Uani 1 1 d . . .
F5 F 0.8737(6) 0.6563(3) 0.4842(4) 0.107(3) Uani 1 1 d . . .
F6 F 0.8336(5) 0.5516(4) 0.5069(4) 0.098(2) Uani 1 1 d . . .
C9 C 0.9410(5) 0.2236(4) 0.1736(5) 0.0436(19) Uani 1 1 d . . .
C10 C 1.0068(5) 0.2138(4) 0.1167(5) 0.0436(19) Uani 1 1 d . . .
H10A H 1.0383 0.2533 0.0977 0.052 Uiso 1 1 calc R . .
C11 C 1.0267(6) 0.1476(4) 0.0876(5) 0.0478(19) Uani 1 1 d . B .
C12 C 0.9818(5) 0.0882(4) 0.1130(6) 0.048(2) Uani 1 1 d . . .
H12A H 0.9957 0.0428 0.0924 0.058 Uiso 1 1 calc R . .
C13 C 0.9157(5) 0.0979(4) 0.1695(5) 0.0426(18) Uani 1 1 d . . .
C14 C 0.8947(5) 0.1641(4) 0.2005(5) 0.0385(18) Uani 1 1 d . . .
H14A H 0.8496 0.1692 0.2394 0.046 Uiso 1 1 calc R . .
C15 C 1.0999(9) 0.1382(6) 0.0276(8) 0.080(4) Uani 1 1 d . . .
F7 F 1.1121(16) 0.1954(11) -0.0210(14) 0.053(5) Uiso 0.348(5) 1 d P B 3
F8 F 1.0912(12) 0.0800(10) -0.0178(12) 0.057(5) Uiso 0.348(5) 1 d P B 3
F9 F 1.1776(11) 0.1344(11) 0.0783(11) 0.053(5) Uiso 0.348(5) 1 d P B 3
F7A F 1.142(2) 0.1901(16) -0.002(2) 0.106(11) Uiso 0.348(5) 1 d P B 4
F8A F 1.064(2) 0.125(2) -0.059(2) 0.147(10) Uiso 0.348(5) 1 d P B 4
F9A F 1.152(2) 0.097(2) 0.039(2) 0.142(11) Uiso 0.348(5) 1 d P B 4
F7B F 1.1742(16) 0.1612(14) 0.0618(18) 0.089(8) Uiso 0.348(5) 1 d P B 5
F8B F 1.0870(14) 0.1736(14) -0.0420(14) 0.073(6) Uiso 0.348(5) 1 d P B 5
F9B F 1.1183(12) 0.0685(8) 0.0089(12) 0.049(4) Uiso 0.348(5) 1 d P B 5
C16 C 0.8638(7) 0.0348(5) 0.1971(7) 0.059(3) Uani 1 1 d . . .
F10 F 0.9107(5) -0.0237(3) 0.2027(5) 0.100(2) Uani 1 1 d . . .
F11 F 0.8231(5) 0.0440(3) 0.2684(4) 0.093(2) Uani 1 1 d . . .
F12 F 0.8038(4) 0.0187(3) 0.1399(5) 0.087(2) Uani 1 1 d . . .
O3 O 0.7118(6) 0.3136(6) 0.3308(6) 0.107(3) Uiso 1 1 d . . .
C17 C 0.6287(10) 0.3411(8) 0.3486(10) 0.104(4) Uiso 1 1 d . . .
H17A H 0.5913 0.3035 0.3702 0.125 Uiso 1 1 calc R . .
H17B H 0.6030 0.3609 0.2971 0.125 Uiso 1 1 calc R . .
C18 C 0.6402(11) 0.3977(10) 0.4134(12) 0.136(6) Uiso 1 1 d . . .
H18A H 0.6435 0.4448 0.3870 0.164 Uiso 1 1 calc R . .
H18B H 0.5931 0.3974 0.4544 0.164 Uiso 1 1 calc R . .
C19 C 0.7185(15) 0.3795(15) 0.453(2) 0.208(11) Uiso 1 1 d . . .
H19A H 0.7075 0.3614 0.5097 0.249 Uiso 1 1 calc R . .
H19B H 0.7546 0.4219 0.4575 0.249 Uiso 1 1 calc R . .
C20 C 0.7622(12) 0.3261(10) 0.4033(12) 0.130(6) Uiso 1 1 d . . .
H20A H 0.8192 0.3429 0.3870 0.156 Uiso 1 1 calc R . .
H20B H 0.7685 0.2823 0.4362 0.156 Uiso 1 1 calc R . .

loop_
_atom_site_aniso_label
_atom_site_aniso_U_11
_atom_site_aniso_U_22
_atom_site_aniso_U_33
_atom_site_aniso_U_23
_atom_site_aniso_U_13
_atom_site_aniso_U_12
Tl1 0.0482(2) 0.0452(2) 0.0494(2) 0.00179(15) -0.00227(15) 0.00190(14)
Cu1 0.0439(7) 0.0272(6) 0.0387(7) 0.000 -0.0013(5) 0.000
O1 0.054(3) 0.032(3) 0.068(4) -0.014(3) -0.012(3) 0.005(2)
O2 0.049(3) 0.028(3) 0.069(4) -0.015(3) -0.010(3) 0.002(2)
C1 0.039(4) 0.030(4) 0.049(5) -0.001(3) -0.008(3) 0.004(3)
C2 0.045(4) 0.044(5) 0.041(5) -0.008(4) -0.005(4) 0.008(4)
C3 0.049(4) 0.038(4) 0.033(4) 0.004(3) 0.001(3) 0.007(3)
C4 0.056(5) 0.036(4) 0.045(5) -0.006(4) 0.005(4) 0.007(3)
C5 0.054(5) 0.039(5) 0.043(5) 0.001(4) 0.004(4) 0.001(4)
C6 0.046(4) 0.039(4) 0.043(5) 0.005(4) -0.007(3) 0.000(4)
C7 0.074(7) 0.044(5) 0.055(6) 0.003(4) 0.002(5) 0.016(5)
F3 0.146(7) 0.074(5) 0.106(6) 0.051(4) -0.037(5) -0.038(5)
C8 0.084(7) 0.060(6) 0.042(5) -0.004(5) 0.007(5) 0.001(5)
F4 0.115(6) 0.166(7) 0.046(4) -0.020(4) -0.020(4) 0.020(5)
F5 0.196(9) 0.070(4) 0.054(4) -0.023(3) 0.016(5) 0.016(5)
F6 0.141(6) 0.102(5) 0.051(4) -0.009(4) 0.024(4) -0.023(5)
C9 0.040(4) 0.043(4) 0.048(5) 0.000(4) -0.010(4) 0.005(3)
C10 0.047(5) 0.035(4) 0.049(5) -0.004(4) 0.000(4) 0.001(3)
C11 0.054(5) 0.046(5) 0.043(5) -0.005(4) 0.007(4) 0.006(4)
C12 0.057(5) 0.034(4) 0.054(6) -0.010(4) -0.003(4) 0.005(4)
C13 0.053(5) 0.035(4) 0.040(5) 0.001(3) -0.004(4) -0.007(4)
C14 0.039(4) 0.037(4) 0.039(4) -0.005(3) -0.006(3) 0.000(3)
C15 0.109(10) 0.048(6) 0.082(9) 0.002(6) 0.026(8) 0.004(6)
C16 0.078(7) 0.039(5) 0.060(6) 0.001(4) 0.005(5) -0.006(5)
F10 0.098(5) 0.043(3) 0.160(7) 0.027(4) 0.019(5) 0.000(3)
F11 0.130(6) 0.068(4) 0.080(5) -0.003(3) 0.034(4) -0.039(4)
F12 0.090(4) 0.075(4) 0.094(5) -0.002(4) -0.013(4) -0.041(3)

loop_
_atom_type_symbol
_atom_type_description
_atom_type_scat_dispersion_real
_atom_type_scat_dispersion_imag
_atom_type_scat_source
C C 0.0033 0.0016 'International Tables Vol C Tables 4.2.6.8 and 6.1.1.4'
H H 0.0000 0.0000 'International Tables Vol C Tables 4.2.6.8 and 6.1.1.4'
O O 0.0106 0.0060 'International Tables Vol C Tables 4.2.6.8 and 6.1.1.4'
Tl Tl -2.8358 9.6688 'International Tables Vol C Tables 4.2.6.8 and 6.1.1.4'
Cu Cu 0.3201 1.2651 'International Tables Vol C Tables 4.2.6.8 and 6.1.1.4'
F F 0.0171 0.0103 'International Tables Vol C Tables 4.2.6.8 and 6.1.1.4'

loop_
_geom_angle_atom_site_label_1
_geom_angle_atom_site_label_2
_geom_angle_atom_site_label_3
_geom_angle
_geom_angle_site_symmetry_1
_geom_angle_site_symmetry_3
O2 Tl1 O1 61.17(17) . .
O2 Tl1 O3 93.6(3) . .
O1 Tl1 O3 97.9(3) . .
O1 Cu1 O1 98.7(3) 3_755 .
O1 Cu1 O2 165.2(3) 3_755 .
O1 Cu1 O2 84.2(2) . .
O1 Cu1 O2 84.2(2) 3_755 3_755
O1 Cu1 O2 165.2(3) . 3_755
O2 Cu1 O2 96.7(3) . 3_755
C1 O1 Cu1 128.8(5) . .
C1 O1 Tl1 122.6(5) . .
Cu1 O1 Tl1 107.3(2) . .
C9 O2 Cu1 125.4(5) . .
C9 O2 Tl1 125.1(5) . .
Cu1 O2 Tl1 107.3(2) . .
O1 C1 C2 119.8(7) . .
O1 C1 C6 123.0(7) . .
C2 C1 C6 117.2(7) . .
C3 C2 C1 122.2(8) . .
C2 C3 C4 119.8(7) . .
C2 C3 C7 121.1(8) . .
C4 C3 C7 119.1(7) . .
C5 C4 C3 117.7(7) . .
C6 C5 C4 122.7(8) . .
C6 C5 C8 118.6(8) . .
C4 C5 C8 118.8(8) . .
C5 C6 C1 120.5(7) . .
F2 C7 F3 91.9(12) . .
F2 C7 F2A 26.5(7) . .
F3 C7 F2A 116.2(12) . .
F2 C7 F1 129.5(15) . .
F3 C7 F1 90.7(13) . .
F2A C7 F1 114.9(18) . .
F2 C7 F1A 110.8(14) . .
F3 C7 F1A 113.3(10) . .
F2A C7 F1A 90.3(14) . .
F1 C7 F1A 27.4(9) . .
F2 C7 C3 115.0(9) . .
F3 C7 C3 112.4(8) . .
F2A C7 C3 110.9(9) . .
F1 C7 C3 110.3(11) . .
F1A C7 C3 112.0(9) . .
F4 C8 F5 106.4(9) . .
F4 C8 F6 104.9(9) . .
F5 C8 F6 104.8(9) . .
F4 C8 C5 112.9(8) . .
F5 C8 C5 115.0(8) . .
F6 C8 C5 112.0(8) . .
O2 C9 C10 122.6(8) . .
O2 C9 C14 118.9(7) . .
C10 C9 C14 118.4(7) . .
C11 C10 C9 120.8(8) . .
C10 C11 C12 121.7(8) . .
C10 C11 C15 119.8(8) . .
C12 C11 C15 118.5(8) . .
C13 C12 C11 117.5(7) . .
C14 C13 C12 122.0(7) . .
C14 C13 C16 118.9(8) . .
C12 C13 C16 119.2(8) . .
C13 C14 C9 119.5(8) . .
F9A C15 F7A 102(3) . .
F9A C15 F8B 126(2) . .
F7A C15 F8B 51.2(17) . .
F9A C15 F8 66(2) . .
F7A C15 F8 119.8(18) . .
F8B C15 F8 87.1(17) . .
F9A C15 F7 122(2) . .
F7A C15 F7 24.8(15) . .
F8B C15 F7 28.8(11) . .
F8 C15 F7 111.8(16) . .
F9A C15 F7B 62(2) . .
F7A C15 F7B 57.0(16) . .
F8B C15 F7B 107.8(18) . .
F8 C15 F7B 124.9(17) . .
F7 C15 F7B 81.3(17) . .
F9A C15 F9B 40(2) . .
F7A C15 F9B 123.5(18) . .
F8B C15 F9B 109.9(17) . .
F8 C15 F9B 27.2(9) . .
F7 C15 F9B 128.0(14) . .
F7B C15 F9B 102.2(17) . .
F9A C15 F9 44(2) . .
F7A C15 F9 79.0(19) . .
F8B C15 F9 128.2(17) . .
F8 C15 F9 110.2(15) . .
F7 C15 F9 103.7(17) . .
F7B C15 F9 23.0(12) . .
F9B C15 F9 84.1(14) . .
F9A C15 C11 122(2) . .
F7A C15 C11 122.3(16) . .
F8B C15 C11 110.9(13) . .
F8 C15 C11 111.5(12) . .
F7 C15 C11 112.2(12) . .
F7B C15 C11 111.5(14) . .
F9B C15 C11 114.1(11) . .
F9 C15 C11 107.1(11) . .
F9A C15 F8A 108(3) . .
F7A C15 F8A 89(2) . .
F8B C15 F8A 41.8(15) . .
F8 C15 F8A 47.8(14) . .
F7 C15 F8A 70.1(17) . .
F7B C15 F8A 137.6(19) . .
F9B C15 F8A 74.1(16) . .
F9 C15 F8A 143.8(17) . .
C11 C15 F8A 108.1(16) . .
F11 C16 F10 108.8(9) . .
F11 C16 F12 105.8(9) . .
F10 C16 F12 104.2(8) . .
F11 C16 C13 114.0(8) . .
F10 C16 C13 112.1(8) . .
F12 C16 C13 111.2(8) . .
C20 O3 C17 106.8(12) . .
C20 O3 Tl1 116.3(9) . .
C17 O3 Tl1 116.3(9) . .
O3 C17 C18 106.6(13) . .
C19 C18 C17 103.4(18) . .
C18 C19 C20 110(2) . .
O3 C20 C19 106.8(17) . .

loop_
_geom_bond_atom_site_label_1
_geom_bond_atom_site_label_2
_geom_bond_distance
_geom_bond_site_symmetry_2
Tl1 O2 2.506(5) .
Tl1 O1 2.519(5) .
Tl1 O3 2.774(10) .
Cu1 O1 1.899(5) 3_755
Cu1 O1 1.899(5) .
Cu1 O2 1.915(5) .
Cu1 O2 1.915(5) 3_755
O1 C1 1.322(9) .
O2 C9 1.340(9) .
C1 C2 1.391(11) .
C1 C6 1.398(11) .
C2 C3 1.368(11) .
C3 C4 1.408(11) .
C3 C7 1.491(12) .
C4 C5 1.368(11) .
C5 C6 1.361(11) .
C5 C8 1.499(12) .
C7 F2 1.301(16) .
C7 F3 1.313(12) .
C7 F2A 1.331(15) .
C7 F1 1.33(2) .
C7 F1A 1.340(14) .
C8 F4 1.305(12) .
C8 F5 1.314(11) .
C8 F6 1.335(11) .
C9 C10 1.378(11) .
C9 C14 1.400(11) .
C10 C11 1.363(10) .
C11 C12 1.380(11) .
C11 C15 1.496(14) .
C12 C13 1.377(11) .
C13 C14 1.376(11) .
C13 C16 1.504(12) .
C15 F9A 1.14(3) .
C15 F7A 1.26(3) .
C15 F8B 1.30(2) .
C15 F8 1.316(19) .
C15 F7 1.33(2) .
C15 F7B 1.35(3) .
C15 F9B 1.38(2) .
C15 F9 1.46(2) .
C15 F8A 1.50(4) .
C16 F11 1.305(11) .
C16 F10 1.325(11) .
C16 F12 1.337(12) .
O3 C20 1.409(18) .
O3 C17 1.426(16) .
C17 C18 1.49(2) .
C18 C19 1.41(2) .
C19 C20 1.44(3) .
